data_4516959
loop_
_publ_author_name
'Kundu, Arunangshu'
'Saikia, Swagata'
'Majumder, Manoj'
'Sengupta, Oindrila'
'Bhattacharya, Biswajit'
'De, Gobinda Chandra'
'Ghosh, Sushobhan'

_publ_section_title
;
 New Set of Multicomponent Crystals as Efficient Heterogeneous Catalysts
 for the Synthesis of Cyclic Carbonates.
;
_journal_issue 3
_journal_name_full 'ACS omega'
_journal_page_first 5221
_journal_page_last 5232
_journal_paper_doi 10.1021/acsomega.9b00101
_journal_volume 4
_journal_year 2019
_chemical_formula_sum 'C42 H38 Mn2 N2 O12'
_chemical_formula_weight 872.62
_space_group_crystal_system monoclinic
_space_group_IT_number 15
_space_group_name_Hall '-C 2yc'
_space_group_name_H-M_alt 'C 1 2/c 1'
_atom_sites_solution_hydrogens difmap
_audit_creation_method SHELXL-2018/3
_cell_angle_alpha 90
_cell_angle_beta 117.251(2)
_cell_angle_gamma 90
_cell_formula_units_Z 4
_cell_length_a 21.5201(9)
_cell_length_b 10.5500(5)
_cell_length_c 19.5452(8)
_cell_measurement_reflns_used 150
_cell_measurement_temperature 296(2)
_cell_measurement_theta_max 29.1
_cell_measurement_theta_min 2.27
_cell_volume 3945.0(3)
_computing_structure_refinement 'SHELXL-2018/3 (Sheldrick, 2018)'
_computing_structure_solution 'SHELXT 2014/4 (Sheldrick, 2014)'
_diffrn_ambient_temperature 296(2)
_diffrn_measured_fraction_theta_full 0.999
_diffrn_measured_fraction_theta_max 0.995
_diffrn_measurement_device_type 'Bruker APEX-II CCD'
_diffrn_measurement_method '\f and \w scans'
_diffrn_radiation_type MoK\a
_diffrn_radiation_wavelength 0.71073
_diffrn_reflns_av_R_equivalents 0.0408
_diffrn_reflns_av_unetI/netI 0.0310
_diffrn_reflns_Laue_measured_fraction_full 0.999
_diffrn_reflns_Laue_measured_fraction_max 0.995
_diffrn_reflns_limit_h_max 29
_diffrn_reflns_limit_h_min -29
_diffrn_reflns_limit_k_max 14
_diffrn_reflns_limit_k_min -14
_diffrn_reflns_limit_l_max 26
_diffrn_reflns_limit_l_min -26
_diffrn_reflns_number 31599
_diffrn_reflns_point_group_measured_fraction_full 0.999
_diffrn_reflns_point_group_measured_fraction_max 0.995
_diffrn_reflns_theta_full 25.242
_diffrn_reflns_theta_max 29.109
_diffrn_reflns_theta_min 2.204
_diffrn_source 'fine-focus sealed tube'
_exptl_absorpt_coefficient_mu 0.707
_exptl_absorpt_correction_T_max 0.829
_exptl_absorpt_correction_T_min 0.749
_exptl_absorpt_correction_type multi-scan
_exptl_absorpt_process_details 'Bruker AXS SADABS program'
_exptl_crystal_colour pink
_exptl_crystal_density_diffrn 1.469
_exptl_crystal_description block
_exptl_crystal_F_000 1800
_exptl_crystal_size_max 0.21
_exptl_crystal_size_mid 0.18
_exptl_crystal_size_min 0.09
_refine_diff_density_max 0.652
_refine_diff_density_min -0.529
_refine_diff_density_rms 0.091
_refine_ls_extinction_method none
_refine_ls_goodness_of_fit_ref 1.041
_refine_ls_hydrogen_treatment refall
_refine_ls_matrix_type full
_refine_ls_number_parameters 339
_refine_ls_number_reflns 5271
_refine_ls_number_restraints 0
_refine_ls_restrained_S_all 1.041
_refine_ls_R_factor_all 0.0655
_refine_ls_R_factor_gt 0.0416
_refine_ls_shift/su_max 0.001
_refine_ls_shift/su_mean 0.000
_refine_ls_structure_factor_coef Fsqd
_refine_ls_weighting_details 'w=1/[\s^2^(Fo^2^)+(0.0720P)^2^+0.2982P] where P=(Fo^2^+2Fc^2^)/3'
_refine_ls_weighting_scheme calc
_refine_ls_wR_factor_gt 0.1114
_refine_ls_wR_factor_ref 0.1242
_reflns_Friedel_coverage 0.000
_reflns_number_gt 3653
_reflns_number_total 5271
_reflns_threshold_expression 'I > 2\s(I)'
_cod_data_source_file ao9b00101_si_002.cif
_cod_data_source_block SG1
_cod_original_sg_symbol_H-M 'C 2/c'
_cod_database_code 4516959
_shelx_shelxl_version_number 2018/3
_shelx_space_group_comment
;
The symmetry employed for this shelxl refinement is uniquely defined
by the following loop, which should always be used as a source of
symmetry information in preference to the above space-group names.
They are only intended as comments.
;

loop_
_space_group_symop_operation_xyz
'x, y, z'
'-x, y, -z+1/2'
'x+1/2, y+1/2, z'
'-x+1/2, y+1/2, -z+1/2'
'-x, -y, -z'
'x, -y, z-1/2'
'-x+1/2, -y+1/2, -z'
'x+1/2, -y+1/2, z-1/2'

loop_
_atom_site_label
_atom_site_type_symbol
_atom_site_fract_x
_atom_site_fract_y
_atom_site_fract_z
_atom_site_U_iso_or_equiv
_atom_site_adp_type
_atom_site_occupancy
_atom_site_site_symmetry_order
_atom_site_calc_flag
_atom_site_refinement_flags_posn
_atom_site_refinement_flags_adp
_atom_site_refinement_flags_occupancy
Mn2 Mn 0.500000 0.25517(3) 0.250000 0.03480(12) Uani 1 2 d S T P
Mn1 Mn 0.500000 0.75302(3) 0.250000 0.03642(12) Uani 1 2 d S T P
O3 O 0.55824(7) 0.42105(13) 0.32759(7) 0.0481(3) Uani 1 1 d . . .
O1 O 0.42223(7) 0.89542(15) 0.18051(8) 0.0488(3) Uani 1 1 d . . .
O2 O 0.57614(7) 0.61084(14) 0.25407(8) 0.0471(3) Uani 1 1 d . . .
O6 O 0.44143(7) 0.09049(14) 0.26857(7) 0.0490(3) Uani 1 1 d . . .
N1 N 0.49759(7) 0.75421(12) 0.13780(8) 0.0331(3) Uani 1 1 d . . .
O4 O 0.58416(8) 0.23557(13) 0.38198(9) 0.0579(4) Uani 1 1 d . . .
O5 O 0.41037(8) 0.27629(14) 0.28977(10) 0.0602(4) Uani 1 1 d . . .
C6 C 0.35149(8) 0.09822(17) 0.30746(9) 0.0355(4) Uani 1 1 d . . .
C9 C 0.64647(8) 0.41214(18) 0.45800(9) 0.0363(4) Uani 1 1 d . . .
C8 C 0.59381(8) 0.35130(19) 0.38530(9) 0.0377(4) Uani 1 1 d . . .
C7 C 0.40351(9) 0.16018(19) 0.28732(9) 0.0385(4) Uani 1 1 d . . .
C20 C 0.45739(9) 0.83873(17) 0.08461(9) 0.0384(4) Uani 1 1 d . . .
C16 C 0.53645(9) 0.67111(17) 0.12218(10) 0.0399(4) Uani 1 1 d . . .
C5 C 0.30364(9) 0.1717(2) 0.31821(12) 0.0516(5) Uani 1 1 d . . .
C1 C 0.35169(11) -0.0310(2) 0.31685(12) 0.0498(5) Uani 1 1 d . . .
C10 C 0.69109(10) 0.3376(2) 0.51911(12) 0.0535(5) Uani 1 1 d . . .
C14 C 0.65090(11) 0.5419(2) 0.46551(13) 0.0556(5) Uani 1 1 d . . .
C15 C 0.57955(12) 0.5802(2) 0.18526(13) 0.0494(5) Uani 1 1 d . . .
C21 C 0.41566(12) 0.9271(2) 0.10702(11) 0.0523(5) Uani 1 1 d . . .
C19 C 0.45551(13) 0.8424(3) 0.01319(12) 0.0654(6) Uani 1 1 d . . .
C17 C 0.53596(13) 0.6713(3) 0.05131(13) 0.0658(6) Uani 1 1 d . . .
C2 C 0.30471(14) -0.0873(3) 0.33682(16) 0.0706(7) Uani 1 1 d . . .
C11 C 0.73944(12) 0.3935(3) 0.58700(13) 0.0696(7) Uani 1 1 d . . .
C13 C 0.69808(14) 0.5970(3) 0.53324(15) 0.0781(8) Uani 1 1 d . . .
C4 C 0.25622(12) 0.1139(3) 0.33850(15) 0.0702(7) Uani 1 1 d . . .
C18 C 0.49559(15) 0.7579(3) -0.00273(14) 0.0841(12) Uani 1 1 d . . .
C12 C 0.74242(13) 0.5231(3) 0.59372(15) 0.0760(8) Uani 1 1 d . . .
C3 C 0.25680(14) -0.0144(3) 0.34740(18) 0.0769(8) Uani 1 1 d . . .
H21A H 0.3646(13) 0.921(2) 0.0678(14) 0.066(6) Uiso 1 1 d . . .
H15A H 0.6252(13) 0.580(2) 0.1888(13) 0.066(7) Uiso 1 1 d . . .
H19 H 0.4285(13) 0.906(2) -0.0168(15) 0.073(7) Uiso 1 1 d . . .
H10 H 0.6871(16) 0.245(3) 0.5093(18) 0.089(10) Uiso 1 1 d . . .
H15B H 0.5629(14) 0.498(2) 0.1671(15) 0.073(8) Uiso 1 1 d . . .
H14 H 0.6226(13) 0.590(2) 0.4221(15) 0.067(7) Uiso 1 1 d . . .
H1 H 0.3854(14) -0.081(3) 0.3092(15) 0.084(8) Uiso 1 1 d . . .
H17 H 0.5672(14) 0.609(3) 0.0475(15) 0.086(8) Uiso 1 1 d . . .
H21B H 0.4308(14) 1.011(3) 0.1076(16) 0.083(9) Uiso 1 1 d . . .
H5 H 0.3038(12) 0.265(2) 0.3073(15) 0.071(8) Uiso 1 1 d . . .
H12 H 0.7728(16) 0.565(3) 0.6390(17) 0.091(8) Uiso 1 1 d . . .
H2A H 0.5754(13) 0.547(3) 0.2794(15) 0.066(7) Uiso 1 1 d . . .
H1A H 0.4237(13) 0.963(3) 0.2067(16) 0.069(7) Uiso 1 1 d . . .
H2 H 0.3058(15) -0.175(3) 0.3431(17) 0.101(10) Uiso 1 1 d . . .
H4 H 0.2215(14) 0.170(3) 0.3399(15) 0.079(8) Uiso 1 1 d . . .
H13 H 0.7018(19) 0.686(4) 0.534(2) 0.131(13) Uiso 1 1 d . . .
H11 H 0.7696(15) 0.340(3) 0.6286(17) 0.094(9) Uiso 1 1 d . . .
H18 H 0.4978(18) 0.759(3) -0.047(2) 0.116(12) Uiso 1 1 d . . .
H3 H 0.2268(15) -0.054(3) 0.3648(16) 0.092(8) Uiso 1 1 d . . .

loop_
_atom_site_aniso_label
_atom_site_aniso_U_11
_atom_site_aniso_U_22
_atom_site_aniso_U_33
_atom_site_aniso_U_23
_atom_site_aniso_U_13
_atom_site_aniso_U_12
Mn2 0.0397(2) 0.0326(2) 0.0329(2) 0.000 0.01737(16) 0.000
Mn1 0.0410(2) 0.0445(2) 0.0266(2) 0.000 0.01791(16) 0.000
O3 0.0503(7) 0.0545(9) 0.0297(6) 0.0067(6) 0.0100(5) -0.0043(6)
O1 0.0546(7) 0.0483(8) 0.0412(7) -0.0065(6) 0.0200(6) 0.0105(6)
O2 0.0502(7) 0.0484(8) 0.0486(8) 0.0146(7) 0.0278(6) 0.0088(6)
O6 0.0508(7) 0.0565(9) 0.0522(8) -0.0140(6) 0.0345(6) -0.0070(6)
N1 0.0407(7) 0.0316(8) 0.0287(7) 0.0001(5) 0.0175(6) -0.0020(5)
O4 0.0690(9) 0.0449(9) 0.0479(9) 0.0007(6) 0.0164(7) -0.0115(6)
O5 0.0759(10) 0.0437(9) 0.0760(11) -0.0085(7) 0.0478(9) -0.0121(7)
C6 0.0344(8) 0.0456(10) 0.0254(8) -0.0047(7) 0.0127(6) -0.0021(7)
C9 0.0348(8) 0.0474(11) 0.0291(8) 0.0005(7) 0.0167(7) 0.0005(7)
C8 0.0379(8) 0.0481(11) 0.0307(8) 0.0019(8) 0.0188(7) -0.0020(7)
C7 0.0399(8) 0.0483(11) 0.0269(8) -0.0067(7) 0.0149(7) -0.0058(8)
C20 0.0452(9) 0.0371(9) 0.0274(8) 0.0001(7) 0.0118(7) -0.0040(7)
C16 0.0439(9) 0.0390(10) 0.0451(10) -0.0054(8) 0.0276(8) -0.0051(7)
C5 0.0447(10) 0.0570(14) 0.0570(12) -0.0121(10) 0.0266(9) -0.0022(9)
C1 0.0515(11) 0.0493(12) 0.0560(12) 0.0021(9) 0.0311(10) 0.0020(9)
C10 0.0524(11) 0.0587(14) 0.0405(10) 0.0077(9) 0.0137(9) 0.0006(9)
C14 0.0533(12) 0.0518(13) 0.0457(12) -0.0048(10) 0.0088(10) 0.0042(10)
C15 0.0551(11) 0.0435(12) 0.0638(13) 0.0057(10) 0.0394(10) 0.0093(9)
C21 0.0624(12) 0.0470(13) 0.0354(10) 0.0004(9) 0.0118(9) 0.0150(10)
C19 0.0779(15) 0.0815(18) 0.0327(10) 0.0153(11) 0.0217(10) 0.0119(13)
C17 0.0734(14) 0.0881(19) 0.0530(13) -0.0052(12) 0.0436(12) 0.0099(13)
C2 0.0777(15) 0.0614(16) 0.0865(18) 0.0078(13) 0.0494(14) -0.0111(13)
C11 0.0540(12) 0.095(2) 0.0383(11) 0.0119(12) 0.0025(9) 0.0008(12)
C13 0.0776(16) 0.0663(18) 0.0647(16) -0.0219(13) 0.0105(13) -0.0028(13)
C4 0.0494(12) 0.091(2) 0.0843(17) -0.0234(14) 0.0431(12) -0.0078(12)
C18 0.099(2) 0.129(4) 0.0392(14) 0.0096(14) 0.0445(16) 0.0159(17)
C12 0.0547(14) 0.104(2) 0.0484(14) -0.0237(15) 0.0058(11) -0.0115(13)
C3 0.0664(16) 0.098(2) 0.086(2) -0.0137(15) 0.0518(15) -0.0298(14)

loop_
_atom_type_symbol
_atom_type_description
_atom_type_scat_dispersion_real
_atom_type_scat_dispersion_imag
_atom_type_scat_source
C C 0.0033 0.0016 'International Tables Vol C Tables 4.2.6.8 and 6.1.1.4'
H H 0.0000 0.0000 'International Tables Vol C Tables 4.2.6.8 and 6.1.1.4'
Mn Mn 0.3368 0.7283 'International Tables Vol C Tables 4.2.6.8 and 6.1.1.4'
N N 0.0061 0.0033 'International Tables Vol C Tables 4.2.6.8 and 6.1.1.4'
O O 0.0106 0.0060 'International Tables Vol C Tables 4.2.6.8 and 6.1.1.4'

loop_
_geom_angle_atom_site_label_1
_geom_angle_atom_site_label_2
_geom_angle_atom_site_label_3
_geom_angle
_geom_angle_site_symmetry_1
_geom_angle_site_symmetry_3
O6 Mn2 O6 80.19(7) . 2_655
O6 Mn2 O3 131.11(4) . .
O6 Mn2 O3 121.16(5) 2_655 .
O6 Mn2 O3 121.16(5) . 2_655
O6 Mn2 O3 131.11(4) 2_655 2_655
O3 Mn2 O3 79.66(6) . 2_655
O6 Mn2 O4 84.52(5) . 2_655
O6 Mn2 O4 87.88(5) 2_655 2_655
O3 Mn2 O4 134.40(5) . 2_655
O3 Mn2 O4 55.49(5) 2_655 2_655
O6 Mn2 O4 87.88(5) . .
O6 Mn2 O4 84.52(5) 2_655 .
O3 Mn2 O4 55.49(5) . .
O3 Mn2 O4 134.40(5) 2_655 .
O4 Mn2 O4 170.06(7) 2_655 .
O6 Mn2 O5 55.35(5) . .
O6 Mn2 O5 135.29(5) 2_655 .
O3 Mn2 O5 89.53(5) . .
O3 Mn2 O5 82.26(5) 2_655 .
O4 Mn2 O5 91.92(6) 2_655 .
O4 Mn2 O5 89.00(6) . .
O6 Mn2 O5 135.29(5) . 2_655
O6 Mn2 O5 55.35(5) 2_655 2_655
O3 Mn2 O5 82.26(5) . 2_655
O3 Mn2 O5 89.53(5) 2_655 2_655
O4 Mn2 O5 89.00(6) 2_655 2_655
O4 Mn2 O5 91.92(6) . 2_655
O5 Mn2 O5 169.33(7) . 2_655
N1 Mn1 N1 179.34(7) . 2_655
N1 Mn1 O1 106.26(5) . 2_655
N1 Mn1 O1 73.27(5) 2_655 2_655
N1 Mn1 O1 73.27(5) . .
N1 Mn1 O1 106.26(5) 2_655 .
O1 Mn1 O1 93.65(8) 2_655 .
N1 Mn1 O2 73.30(5) . .
N1 Mn1 O2 107.17(5) 2_655 .
O1 Mn1 O2 95.75(6) 2_655 .
O1 Mn1 O2 146.57(5) . .
N1 Mn1 O2 107.17(5) . 2_655
N1 Mn1 O2 73.30(5) 2_655 2_655
O1 Mn1 O2 146.57(5) 2_655 2_655
O1 Mn1 O2 95.75(6) . 2_655
O2 Mn1 O2 93.83(8) . 2_655
C8 O3 Mn2 94.03(11) . .
C21 O1 Mn1 118.84(11) . .
C21 O1 H1A 111.3(18) . .
Mn1 O1 H1A 112.6(17) . .
C15 O2 Mn1 118.92(11) . .
C15 O2 H2A 113.5(18) . .
Mn1 O2 H2A 110.7(17) . .
C7 O6 Mn2 94.60(12) . .
C16 N1 C20 120.43(15) . .
C16 N1 Mn1 119.87(11) . .
C20 N1 Mn1 119.70(11) . .
C8 O4 Mn2 89.84(11) . .
C7 O5 Mn2 89.71(11) . .
C1 C6 C5 119.58(18) . .
C1 C6 C7 120.74(16) . .
C5 C6 C7 119.67(18) . .
C14 C9 C10 119.12(18) . .
C14 C9 C8 120.89(16) . .
C10 C9 C8 119.98(18) . .
O4 C8 O3 120.55(17) . .
O4 C8 C9 120.64(16) . .
O3 C8 C9 118.79(17) . .
O5 C7 O6 120.34(17) . .
O5 C7 C6 120.99(16) . .
O6 C7 C6 118.67(17) . .
N1 C20 C19 120.85(18) . .
N1 C20 C21 116.66(15) . .
C19 C20 C21 122.49(18) . .
N1 C16 C17 120.61(19) . .
N1 C16 C15 116.51(15) . .
C17 C16 C15 122.88(18) . .
C6 C5 C4 119.5(2) . .
C6 C5 H5 116.2(14) . .
C4 C5 H5 124.2(14) . .
C2 C1 C6 120.6(2) . .
C2 C1 H1 120.9(16) . .
C6 C1 H1 118.6(16) . .
C9 C10 C11 120.2(2) . .
C9 C10 H10 115.4(18) . .
C11 C10 H10 124.4(18) . .
C13 C14 C9 120.5(2) . .
C13 C14 H14 122.1(15) . .
C9 C14 H14 117.3(15) . .
O2 C15 C16 110.63(15) . .
O2 C15 H15A 115.5(14) . .
C16 C15 H15A 106.7(14) . .
O2 C15 H15B 113.0(16) . .
C16 C15 H15B 107.1(16) . .
H15A C15 H15B 103(2) . .
O1 C21 C20 110.84(15) . .
O1 C21 H21A 108.7(13) . .
C20 C21 H21A 109.2(13) . .
O1 C21 H21B 109.6(17) . .
C20 C21 H21B 110.0(17) . .
H21A C21 H21B 108(2) . .
C18 C19 C20 118.8(2) . .
C18 C19 H19 128.2(16) . .
C20 C19 H19 112.9(16) . .
C18 C17 C16 119.1(2) . .
C18 C17 H17 127.8(16) . .
C16 C17 H17 113.0(16) . .
C1 C2 C3 120.0(3) . .
C1 C2 H2 119.3(19) . .
C3 C2 H2 120.7(18) . .
C12 C11 C10 119.8(2) . .
C12 C11 H11 121.5(18) . .
C10 C11 H11 118.7(18) . .
C12 C13 C14 120.3(3) . .
C12 C13 H13 122(2) . .
C14 C13 H13 117(2) . .
C3 C4 C5 120.4(2) . .
C3 C4 H4 124.7(16) . .
C5 C4 H4 114.6(16) . .
C17 C18 C19 120.2(2) . .
C17 C18 H18 118(2) . .
C19 C18 H18 122(2) . .
C13 C12 C11 120.0(2) . .
C13 C12 H12 117(2) . .
C11 C12 H12 123(2) . .
C4 C3 C2 120.0(2) . .
C4 C3 H3 121(2) . .
C2 C3 H3 119(2) . .

loop_
_geom_bond_atom_site_label_1
_geom_bond_atom_site_label_2
_geom_bond_distance
_geom_bond_site_symmetry_2
Mn2 O6 2.2711(14) .
Mn2 O6 2.2711(14) 2_655
Mn2 O3 2.2787(13) .
Mn2 O3 2.2787(13) 2_655
Mn2 O4 2.3872(15) 2_655
Mn2 O4 2.3872(15) .
Mn2 O5 2.3974(14) .
Mn2 O5 2.3974(14) 2_655
Mn1 N1 2.1697(14) .
Mn1 N1 2.1697(14) 2_655
Mn1 O1 2.1956(14) 2_655
Mn1 O1 2.1957(14) .
Mn1 O2 2.1958(13) .
Mn1 O2 2.1958(14) 2_655
O3 C8 1.268(2) .
O1 C21 1.417(2) .
O1 H1A 0.87(3) .
O2 C15 1.418(2) .
O2 H2A 0.84(3) .
O6 C7 1.271(2) .
N1 C16 1.340(2) .
N1 C20 1.342(2) .
O4 C8 1.235(2) .
O5 C7 1.232(2) .
C6 C1 1.375(3) .
C6 C5 1.380(3) .
C6 C7 1.496(2) .
C9 C14 1.375(3) .
C9 C10 1.385(3) .
C9 C8 1.497(2) .
C20 C19 1.378(3) .
C20 C21 1.493(3) .
C16 C17 1.380(3) .
C16 C15 1.501(3) .
C5 C4 1.393(3) .
C5 H5 1.01(2) .
C1 C2 1.375(3) .
C1 H1 0.96(3) .
C10 C11 1.388(3) .
C10 H10 0.99(3) .
C14 C13 1.375(3) .
C14 H14 0.94(3) .
C15 H15A 0.95(2) .
C15 H15B 0.95(3) .
C21 H21A 1.01(2) .
C21 H21B 0.94(3) .
C19 C18 1.371(4) .
C19 H19 0.90(3) .
C17 C18 1.366(4) .
C17 H17 0.96(3) .
C2 C3 1.376(4) .
C2 H2 0.93(3) .
C11 C12 1.372(4) .
C11 H11 0.96(3) .
C13 C12 1.372(4) .
C13 H13 0.94(4) .
C4 C3 1.364(4) .
C4 H4 0.96(3) .
C18 H18 0.89(4) .
C12 H12 0.93(3) .
C3 H3 0.95(3) .
